data_2240207
loop_
_publ_author_name
'Durka, Krzysztof'
'Kli\'s, Tomasz'
'Serwatowski, Janusz'

_publ_section_title
;
 Crystal structure of (2-benzyloxypyrimidin-5-yl)boronic acid
;
_journal_coeditor_code ZL2604
_journal_issue 12
_journal_name_full 'Acta Crystallographica Section E'
_journal_page_first o1259
_journal_page_last o1260
_journal_paper_doi 10.1107/S1600536814024519
_journal_volume 70
_journal_year 2014
_chemical_formula_iupac 'C11 H11 B N2 O3'
_chemical_formula_moiety 'C11 H11 B N2 O3'
_chemical_formula_sum 'C11 H11 B N2 O3'
_chemical_formula_weight 230.03
_chemical_name_systematic
;
(2-Benzyloxypyrimidin-5-yl)boronic acid
;
_space_group_crystal_system monoclinic
_space_group_IT_number 14
_space_group_name_Hall '-P 2yn'
_space_group_name_H-M_alt 'P 1 21/n 1'
_symmetry_space_group_name_Hall '-P 2yn'
_symmetry_space_group_name_H-M 'P 1 21/n 1'
_atom_sites_solution_hydrogens mixed
_audit_creation_method SHELXL-2013
_cell_angle_alpha 90
_cell_angle_beta 113.54(4)
_cell_angle_gamma 90
_cell_formula_units_Z 4
_cell_length_a 5.4980(10)
_cell_length_b 30.4320(17)
_cell_length_c 6.7086(19)
_cell_measurement_reflns_used 4979
_cell_measurement_temperature 100.0(10)
_cell_measurement_theta_max 34.4001
_cell_measurement_theta_min 2.0036
_cell_volume 1029.0(5)
_computing_cell_refinement
;
CrysAlis PRO (Agilent, 2013)
;
_computing_data_collection
;
CrysAlis PRO (Agilent, 2013)
;
_computing_data_reduction
;
CrysAlis PRO (Agilent, 2013)
;
_computing_molecular_graphics
;
DIAMOND (Brandenburg, 2005)
;
_computing_publication_material
;
publCIF (Westrip, 2010)
;
_computing_structure_refinement
;
SHELXL2013 (Sheldrick, 2008)
;
_computing_structure_solution
;
SHELXS97 (Sheldrick, 2008)
;
_diffrn_ambient_temperature 100.0(10)
_diffrn_measured_fraction_theta_full 0.999
_diffrn_measured_fraction_theta_max 0.954
_diffrn_measurement_device_type 'Kuma KM-4 CCD'
_diffrn_measurement_method 'omega scan'
_diffrn_radiation_monochromator graphite
_diffrn_radiation_source 'fine-focus sealed tube'
_diffrn_radiation_type MoK\a
_diffrn_radiation_wavelength 0.71073
_diffrn_reflns_av_R_equivalents 0.0437
_diffrn_reflns_limit_h_max 8
_diffrn_reflns_limit_h_min -8
_diffrn_reflns_limit_k_max 47
_diffrn_reflns_limit_k_min -48
_diffrn_reflns_limit_l_max 10
_diffrn_reflns_limit_l_min -10
_diffrn_reflns_number 18472
_diffrn_reflns_theta_full 25.242
_diffrn_reflns_theta_max 34.490
_diffrn_reflns_theta_min 2.677
_diffrn_standards_interval_count '5o frames'
_diffrn_standards_number '1 frame'
_exptl_absorpt_coefficient_mu 0.108
_exptl_absorpt_correction_T_max 1.00000
_exptl_absorpt_correction_T_min 0.99285
_exptl_absorpt_correction_type multi-scan
_exptl_absorpt_process_details
;
(CrysAlis PRO; Agilent, 2013)
;
_exptl_crystal_colour colourless
_exptl_crystal_density_diffrn 1.485
_exptl_crystal_description unspecified
_exptl_crystal_F_000 480
_exptl_crystal_size_max 0.20
_exptl_crystal_size_mid 0.15
_exptl_crystal_size_min 0.15
_refine_diff_density_max 0.567
_refine_diff_density_min -0.299
_refine_ls_extinction_method none
_refine_ls_goodness_of_fit_ref 1.027
_refine_ls_hydrogen_treatment mixed
_refine_ls_matrix_type full
_refine_ls_number_parameters 160
_refine_ls_number_reflns 4167
_refine_ls_number_restraints 0
_refine_ls_restrained_S_all 1.027
_refine_ls_R_factor_all 0.0840
_refine_ls_R_factor_gt 0.0533
_refine_ls_shift/su_max 0.000
_refine_ls_shift/su_mean 0.000
_refine_ls_structure_factor_coef Fsqd
_refine_ls_weighting_details 'w=1/[\s^2^(Fo^2^)+(0.0561P)^2^+0.4141P] where P=(Fo^2^+2Fc^2^)/3'
_refine_ls_weighting_scheme calc
_refine_ls_wR_factor_gt 0.1200
_refine_ls_wR_factor_ref 0.1354
_reflns_number_gt 2975
_reflns_number_total 4167
_reflns_threshold_expression I>2\s(I)
_cod_data_source_file zl2604sup1.cif
_cod_data_source_block I
_cod_original_cell_volume 1029.0(4)
_cod_database_code 2240207
_cod_database_fobs_code 2240207
_shelx_space_group_comment
;
The symmetry employed for this shelxl refinement is uniquely defined
by the following loop, which should always be used as a source of
symmetry information in preference to the above space-group names.
They are only intended as comments.
;
_shelxl_version_number .2013

loop_
_space_group_symop_operation_xyz
'x, y, z'
'-x+1/2, y+1/2, -z+1/2'
'-x, -y, -z'
'x-1/2, -y-1/2, z-1/2'

loop_
_atom_site_type_symbol
_atom_site_label
_atom_site_fract_x
_atom_site_fract_y
_atom_site_fract_z
_atom_site_U_iso_or_equiv
_atom_site_adp_type
_atom_site_calc_flag
_atom_site_occupancy
C C1 0.7668(2) 0.09979(4) 0.33931(19) 0.0119(2) Uani d 1
C C2 0.4044(2) 0.05846(4) 0.16000(19) 0.0129(2) Uani d 1
H H2 0.2541 0.0426 0.1570 0.016 Uiso calc 1
C C3 0.4464(2) 0.06065(4) -0.03164(19) 0.0120(2) Uani d 1
C C4 0.6720(2) 0.08390(4) -0.01318(19) 0.0135(2) Uani d 1
H H4 0.7143 0.0856 -0.1371 0.016 Uiso calc 1
C C5 1.1273(2) 0.14700(4) 0.5176(2) 0.0144(2) Uani d 1
H H5A 1.0515 0.1694 0.4023 0.017 Uiso calc 1
H H5B 1.2516 0.1286 0.4803 0.017 Uiso calc 1
C C6 1.2746(2) 0.16928(4) 0.73226(19) 0.0119(2) Uani d 1
C C7 1.1923(2) 0.16861(4) 0.9030(2) 0.0152(2) Uani d 1
H H7 1.0405 0.1521 0.8908 0.018 Uiso calc 1
C C8 1.3326(3) 0.19224(4) 1.0918(2) 0.0178(2) Uani d 1
H H8 1.2757 0.1916 1.2081 0.021 Uiso calc 1
C C9 1.5544(3) 0.21671(4) 1.1128(2) 0.0170(2) Uani d 1
H H9 1.6466 0.2333 1.2410 0.020 Uiso calc 1
C C10 1.6401(3) 0.21665(4) 0.9434(2) 0.0161(2) Uani d 1
H H10 1.7933 0.2329 0.9567 0.019 Uiso calc 1
C C11 1.5022(2) 0.19294(4) 0.7556(2) 0.0143(2) Uani d 1
H H11 1.5630 0.1928 0.6415 0.017 Uiso calc 1
B B1 0.2490(3) 0.03690(4) -0.2435(2) 0.0129(2) Uani d 1
N N1 0.5624(2) 0.07726(3) 0.34800(16) 0.0133(2) Uani d 1
N N2 0.8334(2) 0.10406(4) 0.16971(17) 0.0137(2) Uani d 1
O O1 0.28595(18) 0.03484(3) -0.43207(14) 0.01608(19) Uani d 1
O O2 0.03654(19) 0.01745(3) -0.22897(15) 0.0177(2) Uani d 1
O O3 0.91719(17) 0.11992(3) 0.52723(14) 0.01468(18) Uani d 1
H H1A 0.416(3) 0.0477(6) -0.445(3) 0.022 Uiso d 1
H H2A -0.068(3) 0.0034(6) -0.340(3) 0.022 Uiso d 1

loop_
_atom_site_aniso_label
_atom_site_aniso_U_11
_atom_site_aniso_U_22
_atom_site_aniso_U_33
_atom_site_aniso_U_12
_atom_site_aniso_U_13
_atom_site_aniso_U_23
C1 0.0114(5) 0.0120(5) 0.0124(5) -0.0016(4) 0.0048(4) -0.0011(4)
C2 0.0135(5) 0.0138(5) 0.0122(5) -0.0028(4) 0.0059(4) -0.0002(4)
C3 0.0129(5) 0.0125(5) 0.0112(5) -0.0013(4) 0.0054(4) -0.0001(4)
C4 0.0150(5) 0.0157(5) 0.0119(5) -0.0016(4) 0.0074(4) -0.0008(4)
C5 0.0134(5) 0.0163(5) 0.0144(5) -0.0052(4) 0.0066(4) -0.0024(4)
C6 0.0112(5) 0.0111(5) 0.0128(5) -0.0006(4) 0.0039(4) -0.0003(4)
C7 0.0145(5) 0.0163(5) 0.0159(5) -0.0030(4) 0.0073(5) -0.0007(4)
C8 0.0201(6) 0.0202(6) 0.0149(5) -0.0038(5) 0.0088(5) -0.0018(5)
C9 0.0167(6) 0.0169(6) 0.0152(5) -0.0021(4) 0.0040(5) -0.0029(4)
C10 0.0121(5) 0.0165(6) 0.0183(6) -0.0027(4) 0.0046(5) -0.0012(4)
C11 0.0136(5) 0.0149(5) 0.0153(5) -0.0008(4) 0.0067(4) 0.0002(4)
B1 0.0134(6) 0.0125(6) 0.0133(6) 0.0003(4) 0.0060(5) 0.0019(5)
N1 0.0130(5) 0.0154(5) 0.0119(4) -0.0033(4) 0.0054(4) -0.0013(4)
N2 0.0141(5) 0.0157(5) 0.0125(4) -0.0035(4) 0.0064(4) -0.0016(4)
O1 0.0171(4) 0.0204(4) 0.0126(4) -0.0069(3) 0.0079(3) -0.0029(3)
O2 0.0179(4) 0.0240(5) 0.0124(4) -0.0093(4) 0.0071(3) -0.0041(4)
O3 0.0148(4) 0.0175(4) 0.0121(4) -0.0069(3) 0.0057(3) -0.0036(3)

loop_
_atom_type_symbol
_atom_type_description
_atom_type_scat_dispersion_real
_atom_type_scat_dispersion_imag
_atom_type_scat_source
C C 0.0033 0.0016 'International Tables Vol C Tables 4.2.6.8 and 6.1.1.4'
H H 0.0000 0.0000 'International Tables Vol C Tables 4.2.6.8 and 6.1.1.4'
B B 0.0013 0.0007 'International Tables Vol C Tables 4.2.6.8 and 6.1.1.4'
N N 0.0061 0.0033 'International Tables Vol C Tables 4.2.6.8 and 6.1.1.4'
O O 0.0106 0.0060 'International Tables Vol C Tables 4.2.6.8 and 6.1.1.4'

loop_
_geom_angle_atom_site_label_1
_geom_angle_atom_site_label_2
_geom_angle_atom_site_label_3
_geom_angle
_geom_angle_publ_flag
N2 C1 N1 127.51(11) y
N2 C1 O3 118.63(10) y
N1 C1 O3 113.86(10) y
N1 C2 C3 124.24(11) n
N1 C2 H2 117.9 n
C3 C2 H2 117.9 n
C4 C3 C2 114.36(11) y
C4 C3 B1 125.58(11) y
C2 C3 B1 120.05(10) y
N2 C4 C3 123.72(11) n
N2 C4 H4 118.1 n
C3 C4 H4 118.1 n
O3 C5 C6 110.46(10) n
O3 C5 H5A 109.6 n
C6 C5 H5A 109.6 n
O3 C5 H5B 109.6 n
C6 C5 H5B 109.6 n
H5A C5 H5B 108.1 n
C7 C6 C11 119.14(11) n
C7 C6 C5 123.72(11) y
C11 C6 C5 117.11(11) n
C6 C7 C8 119.86(11) n
C6 C7 H7 120.1 n
C8 C7 H7 120.1 n
C9 C8 C7 121.03(12) n
C9 C8 H8 119.5 n
C7 C8 H8 119.5 n
C8 C9 C10 119.09(12) n
C8 C9 H9 120.5 n
C10 C9 H9 120.5 n
C11 C10 C9 120.12(12) n
C11 C10 H10 119.9 n
C9 C10 H10 119.9 n
C10 C11 C6 120.71(12) n
C10 C11 H11 119.6 n
C6 C11 H11 119.6 n
O2 B1 O1 120.19(12) n
O2 B1 C3 116.12(11) n
O1 B1 C3 123.67(11) n
C1 N1 C2 114.70(10) n
C1 N2 C4 115.40(10) n
B1 O1 H1A 121.3(12) n
B1 O2 H2A 117.4(12) n
C1 O3 C5 114.90(9) n

loop_
_geom_bond_atom_site_label_1
_geom_bond_atom_site_label_2
_geom_bond_distance
_geom_bond_publ_flag
C1 N2 1.3336(15) y
C1 N1 1.3375(15) y
C1 O3 1.3474(15) y
C2 N1 1.3407(16) y
C2 C3 1.3957(17) y
C2 H2 0.9500 n
C3 C4 1.3898(16) y
C3 B1 1.5775(19) y
C4 N2 1.3415(16) y
C4 H4 0.9500 n
C5 O3 1.4412(14) y
C5 C6 1.5028(18) y
C5 H5A 0.9900 n
C5 H5B 0.9900 n
C6 C7 1.3898(17) n
C6 C11 1.3972(16) n
C7 C8 1.3912(18) n
C7 H7 0.9500 n
C8 C9 1.3870(18) n
C8 H8 0.9500 n
C9 C10 1.3933(19) n
C9 H9 0.9500 n
C10 C11 1.3856(18) n
C10 H10 0.9500 n
C11 H11 0.9500 n
B1 O2 1.3475(16) y
B1 O1 1.3602(16) y
O1 H1A 0.849(18) n
O2 H2A 0.852(19) n

loop_
_geom_hbond_atom_site_label_D
_geom_hbond_atom_site_label_H
_geom_hbond_atom_site_label_A
_geom_hbond_site_symmetry_A
_geom_hbond_distance_DH
_geom_hbond_distance_HA
_geom_hbond_distance_DA
_geom_hbond_angle_DHA
C2 H2 O2 3 0.95 2.60 3.5104(15) 161.4
O2 H2A O1 3_554 0.852(19) 1.915(19) 2.7615(16) 172.7(17)
O1 H1A N1 1_554 0.849(18) 2.067(18) 2.8188(15) 147.2(16)

loop_
_geom_torsion_atom_site_label_1
_geom_torsion_atom_site_label_2
_geom_torsion_atom_site_label_3
_geom_torsion_atom_site_label_4
_geom_torsion
_geom_torsion_publ_flag
N1 C2 C3 C4 0.78(18) n
N1 C2 C3 B1 179.43(11) n
C2 C3 C4 N2 -2.18(18) n
B1 C3 C4 N2 179.25(12) n
O3 C5 C6 C7 -8.77(17) y
O3 C5 C6 C11 173.27(10) n
C11 C6 C7 C8 1.58(19) n
C5 C6 C7 C8 -176.34(12) n
C6 C7 C8 C9 0.2(2) n
C7 C8 C9 C10 -1.5(2) n
C8 C9 C10 C11 0.98(19) n
C9 C10 C11 C6 0.78(19) n
C7 C6 C11 C10 -2.06(18) n
C5 C6 C11 C10 176.00(11) n
C4 C3 B1 O2 -177.72(12) n
C2 C3 B1 O2 3.78(17) y
C4 C3 B1 O1 3.3(2) n
C2 C3 B1 O1 -175.21(12) n
N2 C1 N1 C2 -2.59(19) y
O3 C1 N1 C2 177.44(10) n
C3 C2 N1 C1 1.38(18) n
N1 C1 N2 C4 1.33(19) n
O3 C1 N2 C4 -178.69(11) n
C3 C4 N2 C1 1.25(18) n
N2 C1 O3 C5 4.30(16) n
N1 C1 O3 C5 -175.72(10) n
C6 C5 O3 C1 177.64(10) n
